data_1530390
loop_
_publ_author_name
'Hu, Zheng-Xi'
'Shi, Yi-Ming'
'Wang, Wei-Guang'
'Li, Xiao-Nian'
'Du, Xue'
'Liu, Miao'
'Li, Yan'
'Xue, Yong-Bo'
'Zhang, Yong-Hui'
'Pu, Jian-Xin'
'Sun, Han-Dong'

_publ_section_title
;
 Kadcoccinones A-F, New Biogenetically Related Lanostane-Type
 Triterpenoids with Diverse Skeletons from Kadsura coccinea.
;
_journal_issue 18
_journal_name_full 'Organic letters'
_journal_page_first 4616
_journal_page_last 4619
_journal_paper_doi 10.1021/acs.orglett.5b02360
_journal_volume 17
_journal_year 2015
_chemical_absolute_configuration ad
_chemical_formula_moiety 'C29 H44 O4'
_chemical_formula_sum 'C29 H44 O4'
_chemical_formula_weight 456.64
_chemical_name_systematic
; 
 ? 
;
_space_group_IT_number 19
_symmetry_cell_setting orthorhombic
_symmetry_space_group_name_Hall 'P 2ac 2ab'
_symmetry_space_group_name_H-M 'P 21 21 21'
_atom_sites_solution_hydrogens geom
_atom_sites_solution_primary direct
_atom_sites_solution_secondary difmap
_audit_creation_method SHELXL-97
_cell_angle_alpha 90.00
_cell_angle_beta 90.00
_cell_angle_gamma 90.00
_cell_formula_units_Z 4
_cell_length_a 7.3491(2)
_cell_length_b 11.3041(4)
_cell_length_c 30.6417(11)
_cell_measurement_reflns_used 9829
_cell_measurement_temperature 100(2)
_cell_measurement_theta_max 69.18
_cell_measurement_theta_min 2.88
_cell_volume 2545.56(15)
_computing_cell_refinement 'Bruker SAINT'
_computing_data_collection 'Bruker APEX2'
_computing_data_reduction 'Bruker SAINT'
_computing_molecular_graphics 'Bruker SHELXTL'
_computing_publication_material 'Bruker SHELXTL'
_computing_structure_refinement 'SHELXL-97 (Sheldrick, 2008)'
_computing_structure_solution 'SHELXS-97 (Sheldrick, 2008)'
_diffrn_ambient_temperature 100(2)
_diffrn_measured_fraction_theta_full 0.976
_diffrn_measured_fraction_theta_max 0.976
_diffrn_measurement_device_type 'Bruker APEX-II CCD'
_diffrn_measurement_method '\f and \w scans'
_diffrn_radiation_monochromator graphite
_diffrn_radiation_source 'fine-focus sealed tube'
_diffrn_radiation_type CuK\a
_diffrn_radiation_wavelength 1.54178
_diffrn_reflns_av_R_equivalents 0.0437
_diffrn_reflns_av_sigmaI/netI 0.0394
_diffrn_reflns_limit_h_max 8
_diffrn_reflns_limit_h_min -8
_diffrn_reflns_limit_k_max 13
_diffrn_reflns_limit_k_min -13
_diffrn_reflns_limit_l_max 37
_diffrn_reflns_limit_l_min -36
_diffrn_reflns_number 14566
_diffrn_reflns_theta_full 69.50
_diffrn_reflns_theta_max 69.50
_diffrn_reflns_theta_min 2.88
_exptl_absorpt_coefficient_mu 0.605
_exptl_absorpt_correction_T_max 0.9880
_exptl_absorpt_correction_T_min 0.7358
_exptl_absorpt_correction_type multi-scan
_exptl_absorpt_process_details sadabs
_exptl_crystal_colour colourless
_exptl_crystal_density_diffrn 1.192
_exptl_crystal_density_method 'not measured'
_exptl_crystal_description sheet
_exptl_crystal_F_000 1000
_exptl_crystal_size_max 0.54
_exptl_crystal_size_mid 0.37
_exptl_crystal_size_min 0.02
_refine_diff_density_max 0.288
_refine_diff_density_min -0.209
_refine_diff_density_rms 0.050
_refine_ls_abs_structure_details 'Flack H D (1983), Acta Cryst. A39, 876-881'
_refine_ls_abs_structure_Flack 0.07(18)
_refine_ls_extinction_method none
_refine_ls_goodness_of_fit_ref 1.032
_refine_ls_hydrogen_treatment constr
_refine_ls_matrix_type full
_refine_ls_number_parameters 306
_refine_ls_number_reflns 4498
_refine_ls_number_restraints 0
_refine_ls_restrained_S_all 1.032
_refine_ls_R_factor_all 0.0421
_refine_ls_R_factor_gt 0.0409
_refine_ls_shift/su_max 0.001
_refine_ls_shift/su_mean 0.000
_refine_ls_structure_factor_coef Fsqd
_refine_ls_weighting_details 'calc w=1/[\s^2^(Fo^2^)+(0.0690P)^2^+0.4944P] where P=(Fo^2^+2Fc^2^)/3'
_refine_ls_weighting_scheme calc
_refine_ls_wR_factor_gt 0.1073
_refine_ls_wR_factor_ref 0.1084
_reflns_number_gt 4332
_reflns_number_total 4498
_reflns_threshold_expression >2sigma(I)
_cod_data_source_file ol5b02360_si_003.cif
_cod_data_source_block cu_shzx82_0m
_cod_depositor_comments
;
The following automatic conversions were performed:

'_symmetry_cell_setting' value 'Orthorhombic' changed to
'orthorhombic' according to
/usr/data/users/saulius/crontab/automatic-downloads/rss-feeds/ACS/lib/dictionaries/cif_core.dic
dictionary named 'cif_core.dic' version 2.4.2 from 2011-04-26.

Automatic conversion script
Id: cif_fix_values 3271 2015-04-21 07:52:19Z andrius 

 Adding full bibliography for 1530390--1530393.cif.
;
_cod_database_code 1530390

loop_
_symmetry_equiv_pos_as_xyz
'x, y, z'
'x+1/2, -y+1/2, -z'
'-x, y+1/2, -z+1/2'
'-x+1/2, -y, z+1/2'

loop_
_atom_site_label
_atom_site_type_symbol
_atom_site_fract_x
_atom_site_fract_y
_atom_site_fract_z
_atom_site_U_iso_or_equiv
_atom_site_adp_type
_atom_site_occupancy
_atom_site_symmetry_multiplicity
_atom_site_calc_flag
_atom_site_refinement_flags
O3 O 0.76174(18) 0.97856(12) 0.56083(4) 0.0283(3) Uani 1 1 d .
H3 H 0.8215 1.0234 0.5443 0.043 Uiso 1 1 calc R
O13 O 0.59871(15) 0.76761(10) 0.78188(3) 0.0179(2) Uani 1 1 d .
O25 O 0.0771(2) 0.66886(13) 0.99280(5) 0.0360(3) Uani 1 1 d .
O23 O 0.16784(17) 0.86325(12) 0.90240(4) 0.0247(3) Uani 1 1 d .
C3 C 0.8205(2) 0.85919(17) 0.55477(6) 0.0246(4) Uani 1 1 d .
H3A H 0.8363 0.8448 0.5228 0.029 Uiso 1 1 calc R
C2 C 0.6680(2) 0.78061(18) 0.57121(5) 0.0244(4) Uani 1 1 d .
H2A H 0.6972 0.6969 0.5648 0.029 Uiso 1 1 calc R
H2B H 0.5538 0.8008 0.5558 0.029 Uiso 1 1 calc R
C1 C 0.6405(2) 0.79577(16) 0.62034(5) 0.0204(3) Uani 1 1 d .
H1A H 0.5387 0.7446 0.6300 0.025 Uiso 1 1 calc R
H1B H 0.6064 0.8788 0.6265 0.025 Uiso 1 1 calc R
C10 C 0.8120(2) 0.76416(15) 0.64664(5) 0.0175(3) Uani 1 1 d .
C9 C 0.7862(2) 0.79613(15) 0.69571(5) 0.0153(3) Uani 1 1 d .
H9 H 0.7052 0.7336 0.7082 0.018 Uiso 1 1 calc R
C8 C 0.9638(2) 0.78894(15) 0.72092(5) 0.0172(3) Uani 1 1 d .
C14 C 0.9379(2) 0.79036(15) 0.77015(5) 0.0176(3) Uani 1 1 d .
C13 C 0.7547(2) 0.84873(15) 0.78078(5) 0.0166(3) Uani 1 1 d .
C17 C 0.6871(2) 0.79957(15) 0.82247(5) 0.0178(3) Uani 1 1 d .
C20 C 0.5732(2) 0.86116(15) 0.85680(5) 0.0184(3) Uani 1 1 d .
H20 H 0.4834 0.9133 0.8416 0.022 Uiso 1 1 calc R
C22 C 0.4671(2) 0.76807(16) 0.88300(5) 0.0216(4) Uani 1 1 d .
H22A H 0.3948 0.7194 0.8625 0.026 Uiso 1 1 calc R
H22B H 0.5550 0.7151 0.8977 0.026 Uiso 1 1 calc R
C23 C 0.3415(2) 0.81947(16) 0.91668(5) 0.0204(4) Uani 1 1 d .
H23 H 0.4007 0.8642 0.9410 0.024 Uiso 1 1 calc R
C24 C 0.1716(2) 0.75648(16) 0.92784(5) 0.0225(4) Uani 1 1 d .
H24 H 0.1482 0.6814 0.9115 0.027 Uiso 1 1 calc R
C25 C 0.0992(2) 0.76147(17) 0.97314(6) 0.0236(4) Uani 1 1 d .
C27 C 0.0594(3) 0.87985(18) 0.99277(6) 0.0301(4) Uani 1 1 d .
H27A H -0.0504 0.9129 0.9793 0.045 Uiso 1 1 calc R
H27B H 0.1624 0.9331 0.9876 0.045 Uiso 1 1 calc R
H27C H 0.0402 0.8711 1.0243 0.045 Uiso 1 1 calc R
C4 C 1.0040(2) 0.83364(17) 0.57788(5) 0.0210(4) Uani 1 1 d .
C30 C 1.1394(2) 0.93179(18) 0.56525(6) 0.0265(4) Uani 1 1 d .
H30A H 1.2611 0.9110 0.5758 0.040 Uiso 1 1 calc R
H30B H 1.1010 1.0067 0.5784 0.040 Uiso 1 1 calc R
H30C H 1.1422 0.9401 0.5334 0.040 Uiso 1 1 calc R
C5 C 0.9775(2) 0.83443(15) 0.62853(5) 0.0172(3) Uani 1 1 d .
H5 H 0.9537 0.9189 0.6364 0.021 Uiso 1 1 calc R
C6 C 1.1514(2) 0.80071(16) 0.65309(5) 0.0199(3) Uani 1 1 d .
H6A H 1.1953 0.7235 0.6421 0.024 Uiso 1 1 calc R
H6B H 1.2465 0.8604 0.6469 0.024 Uiso 1 1 calc R
C7 C 1.1247(2) 0.79256(16) 0.70157(5) 0.0186(3) Uani 1 1 d .
H7 H 1.2301 0.7898 0.7195 0.022 Uiso 1 1 calc R
C19 C 0.8404(2) 0.62939(16) 0.64556(6) 0.0221(4) Uani 1 1 d .
H19A H 0.7367 0.5902 0.6595 0.033 Uiso 1 1 calc R
H19B H 0.9523 0.6093 0.6613 0.033 Uiso 1 1 calc R
H19C H 0.8504 0.6029 0.6152 0.033 Uiso 1 1 calc R
C11 C 0.6934(2) 0.91670(15) 0.70620(5) 0.0169(3) Uani 1 1 d .
H11A H 0.5614 0.9097 0.7003 0.020 Uiso 1 1 calc R
H11B H 0.7429 0.9778 0.6863 0.020 Uiso 1 1 calc R
C12 C 0.7207(2) 0.95869(15) 0.75437(5) 0.0170(3) Uani 1 1 d .
H12 H 0.8338 1.0078 0.7554 0.020 Uiso 1 1 calc R
C15 C 0.9202(2) 0.66964(16) 0.79324(5) 0.0210(3) Uani 1 1 d .
H15A H 1.0414 0.6364 0.8002 0.025 Uiso 1 1 calc R
H15B H 0.8528 0.6125 0.7748 0.025 Uiso 1 1 calc R
C16 C 0.8135(2) 0.69825(15) 0.83528(5) 0.0220(4) Uani 1 1 d .
H16A H 0.7428 0.6287 0.8452 0.026 Uiso 1 1 calc R
H16B H 0.8970 0.7228 0.8590 0.026 Uiso 1 1 calc R
C21 C 0.6938(3) 0.93905(19) 0.88578(6) 0.0295(4) Uani 1 1 d .
H21A H 0.7739 0.8888 0.9034 0.044 Uiso 1 1 calc R
H21B H 0.6170 0.9869 0.9051 0.044 Uiso 1 1 calc R
H21C H 0.7677 0.9913 0.8674 0.044 Uiso 1 1 calc R
C28 C 1.0888(2) 0.86156(17) 0.79279(5) 0.0224(4) Uani 1 1 d .
H28A H 1.2059 0.8217 0.7885 0.034 Uiso 1 1 calc R
H28B H 1.0625 0.8672 0.8241 0.034 Uiso 1 1 calc R
H28C H 1.0943 0.9412 0.7802 0.034 Uiso 1 1 calc R
C18 C 0.5631(2) 1.03648(16) 0.76888(6) 0.0214(4) Uani 1 1 d .
H18A H 0.4509 0.9896 0.7695 0.032 Uiso 1 1 calc R
H18B H 0.5489 1.1024 0.7484 0.032 Uiso 1 1 calc R
H18C H 0.5878 1.0675 0.7981 0.032 Uiso 1 1 calc R
C29 C 1.0809(3) 0.71765(18) 0.55888(6) 0.0265(4) Uani 1 1 d .
H29A H 1.0980 0.7264 0.5273 0.040 Uiso 1 1 calc R
H29B H 0.9954 0.6529 0.5646 0.040 Uiso 1 1 calc R
H29C H 1.1980 0.6999 0.5727 0.040 Uiso 1 1 calc R

loop_
_atom_site_aniso_label
_atom_site_aniso_U_11
_atom_site_aniso_U_22
_atom_site_aniso_U_33
_atom_site_aniso_U_23
_atom_site_aniso_U_13
_atom_site_aniso_U_12
O3 0.0257(7) 0.0329(7) 0.0265(6) 0.0078(6) 0.0034(5) 0.0059(6)
O13 0.0147(5) 0.0220(6) 0.0168(5) -0.0009(5) 0.0018(4) -0.0031(5)
O25 0.0443(9) 0.0331(7) 0.0307(7) 0.0022(6) 0.0162(6) -0.0048(6)
O23 0.0193(6) 0.0326(7) 0.0223(6) 0.0052(5) -0.0008(5) 0.0019(5)
C3 0.0238(9) 0.0336(10) 0.0163(7) -0.0004(7) 0.0008(7) 0.0022(8)
C2 0.0182(8) 0.0359(10) 0.0191(8) -0.0024(8) -0.0026(6) -0.0008(7)
C1 0.0135(7) 0.0282(9) 0.0195(8) -0.0008(7) 0.0010(6) -0.0010(6)
C10 0.0131(7) 0.0224(8) 0.0171(7) -0.0018(7) 0.0016(6) -0.0014(6)
C9 0.0091(7) 0.0195(8) 0.0171(7) 0.0007(6) 0.0009(6) -0.0021(6)
C8 0.0158(8) 0.0185(8) 0.0174(7) -0.0011(7) -0.0012(6) 0.0022(6)
C14 0.0142(8) 0.0204(8) 0.0180(8) -0.0004(7) 0.0002(6) 0.0018(7)
C13 0.0127(8) 0.0200(8) 0.0171(7) -0.0024(7) 0.0000(6) -0.0021(6)
C17 0.0149(8) 0.0209(8) 0.0174(8) -0.0005(7) -0.0006(6) -0.0015(6)
C20 0.0155(8) 0.0221(8) 0.0174(7) 0.0014(7) 0.0018(6) -0.0007(6)
C22 0.0197(8) 0.0257(9) 0.0194(8) 0.0028(7) 0.0036(6) -0.0002(7)
C23 0.0185(8) 0.0260(8) 0.0165(7) 0.0028(7) -0.0009(6) -0.0007(7)
C24 0.0198(8) 0.0265(9) 0.0212(8) -0.0010(7) -0.0011(6) -0.0016(7)
C25 0.0151(8) 0.0313(10) 0.0244(9) 0.0015(8) 0.0016(6) -0.0041(7)
C27 0.0305(10) 0.0346(10) 0.0253(9) -0.0039(8) 0.0064(8) -0.0026(8)
C4 0.0169(8) 0.0284(9) 0.0177(8) 0.0001(7) 0.0038(6) 0.0006(7)
C30 0.0179(9) 0.0381(10) 0.0235(9) 0.0071(8) 0.0031(7) -0.0006(7)
C5 0.0137(8) 0.0208(8) 0.0169(8) -0.0007(7) 0.0022(6) 0.0016(6)
C6 0.0116(7) 0.0275(8) 0.0206(8) 0.0004(7) 0.0024(6) 0.0002(6)
C7 0.0116(7) 0.0245(8) 0.0196(8) 0.0000(7) -0.0023(6) 0.0021(6)
C19 0.0205(8) 0.0254(9) 0.0205(8) -0.0005(7) 0.0035(7) -0.0010(7)
C11 0.0107(7) 0.0221(8) 0.0180(8) 0.0019(7) 0.0004(6) 0.0009(6)
C12 0.0136(8) 0.0196(8) 0.0176(7) 0.0013(7) 0.0016(6) -0.0014(6)
C15 0.0203(8) 0.0225(8) 0.0201(8) 0.0032(7) 0.0018(7) 0.0054(7)
C16 0.0223(9) 0.0229(8) 0.0207(8) 0.0036(7) 0.0026(7) 0.0036(7)
C21 0.0237(9) 0.0378(10) 0.0272(9) -0.0111(8) 0.0061(8) -0.0073(8)
C28 0.0150(8) 0.0343(10) 0.0179(7) -0.0032(7) -0.0016(6) 0.0008(7)
C18 0.0210(9) 0.0218(8) 0.0214(8) 0.0021(7) 0.0018(7) 0.0037(7)
C29 0.0248(8) 0.0349(10) 0.0199(8) -0.0018(8) 0.0054(7) 0.0057(8)

loop_
_atom_type_symbol
_atom_type_description
_atom_type_scat_dispersion_real
_atom_type_scat_dispersion_imag
_atom_type_scat_source
C C 0.0181 0.0091 'International Tables Vol C Tables 4.2.6.8 and 6.1.1.4'
H H 0.0000 0.0000 'International Tables Vol C Tables 4.2.6.8 and 6.1.1.4'
O O 0.0492 0.0322 'International Tables Vol C Tables 4.2.6.8 and 6.1.1.4'

loop_
_geom_angle_atom_site_label_1
_geom_angle_atom_site_label_2
_geom_angle_atom_site_label_3
_geom_angle
C3 O3 H3 109.5
C17 O13 C13 60.92(10)
C23 O23 C24 61.88(11)
O3 C3 C2 106.65(14)
O3 C3 C4 112.30(15)
C2 C3 C4 112.48(14)
O3 C3 H3A 108.4
C2 C3 H3A 108.4
C4 C3 H3A 108.4
C3 C2 C1 111.05(15)
C3 C2 H2A 109.4
C1 C2 H2A 109.4
C3 C2 H2B 109.4
C1 C2 H2B 109.4
H2A C2 H2B 108.0
C2 C1 C10 112.42(13)
C2 C1 H1A 109.1
C10 C1 H1A 109.1
C2 C1 H1B 109.1
C10 C1 H1B 109.1
H1A C1 H1B 107.9
C19 C10 C1 109.26(14)
C19 C10 C5 113.10(13)
C1 C10 C5 109.60(13)
C19 C10 C9 105.48(13)
C1 C10 C9 110.60(13)
C5 C10 C9 108.73(12)
C8 C9 C11 108.56(13)
C8 C9 C10 111.94(13)
C11 C9 C10 117.09(13)
C8 C9 H9 106.2
C11 C9 H9 106.2
C10 C9 H9 106.2
C7 C8 C9 122.57(14)
C7 C8 C14 123.78(15)
C9 C8 C14 113.35(13)
C8 C14 C13 108.96(13)
C8 C14 C28 111.29(13)
C13 C14 C28 108.20(13)
C8 C14 C15 117.14(14)
C13 C14 C15 102.06(13)
C28 C14 C15 108.52(13)
O13 C13 C17 58.88(10)
O13 C13 C12 113.49(13)
C17 C13 C12 136.00(15)
O13 C13 C14 114.93(13)
C17 C13 C14 108.45(13)
C12 C13 C14 112.78(13)
O13 C17 C13 60.20(10)
O13 C17 C20 117.59(13)
C13 C17 C20 127.81(15)
O13 C17 C16 107.86(13)
C13 C17 C16 107.45(14)
C20 C17 C16 120.19(14)
C17 C20 C21 110.30(14)
C17 C20 C22 109.19(14)
C21 C20 C22 112.60(14)
C17 C20 H20 108.2
C21 C20 H20 108.2
C22 C20 H20 108.2
C23 C22 C20 113.96(15)
C23 C22 H22A 108.8
C20 C22 H22A 108.8
C23 C22 H22B 108.8
C20 C22 H22B 108.8
H22A C22 H22B 107.7
O23 C23 C24 59.07(11)
O23 C23 C22 118.04(14)
C24 C23 C22 119.48(15)
O23 C23 H23 116.1
C24 C23 H23 116.1
C22 C23 H23 116.1
O23 C24 C23 59.05(11)
O23 C24 C25 117.87(15)
C23 C24 C25 119.99(15)
O23 C24 H24 116.0
C23 C24 H24 116.0
C25 C24 H24 116.0
O25 C25 C24 118.44(17)
O25 C25 C27 122.93(16)
C24 C25 C27 118.62(16)
C25 C27 H27A 109.5
C25 C27 H27B 109.5
H27A C27 H27B 109.5
C25 C27 H27C 109.5
H27A C27 H27C 109.5
H27B C27 H27C 109.5
C30 C4 C29 106.35(14)
C30 C4 C3 108.23(14)
C29 C4 C3 107.72(14)
C30 C4 C5 109.03(14)
C29 C4 C5 115.17(14)
C3 C4 C5 110.09(13)
C4 C30 H30A 109.5
C4 C30 H30B 109.5
H30A C30 H30B 109.5
C4 C30 H30C 109.5
H30A C30 H30C 109.5
H30B C30 H30C 109.5
C6 C5 C10 110.50(13)
C6 C5 C4 112.46(13)
C10 C5 C4 116.66(13)
C6 C5 H5 105.4
C10 C5 H5 105.4
C4 C5 H5 105.4
C7 C6 C5 113.13(13)
C7 C6 H6A 109.0
C5 C6 H6A 109.0
C7 C6 H6B 109.0
C5 C6 H6B 109.0
H6A C6 H6B 107.8
C8 C7 C6 124.17(14)
C8 C7 H7 117.9
C6 C7 H7 117.9
C10 C19 H19A 109.5
C10 C19 H19B 109.5
H19A C19 H19B 109.5
C10 C19 H19C 109.5
H19A C19 H19C 109.5
H19B C19 H19C 109.5
C9 C11 C12 113.84(13)
C9 C11 H11A 108.8
C12 C11 H11A 108.8
C9 C11 H11B 108.8
C12 C11 H11B 108.8
H11A C11 H11B 107.7
C13 C12 C18 116.55(13)
C13 C12 C11 106.17(13)
C18 C12 C11 110.72(13)
C13 C12 H12 107.7
C18 C12 H12 107.7
C11 C12 H12 107.7
C14 C15 C16 103.92(13)
C14 C15 H15A 111.0
C16 C15 H15A 111.0
C14 C15 H15B 111.0
C16 C15 H15B 111.0
H15A C15 H15B 109.0
C17 C16 C15 104.58(13)
C17 C16 H16A 110.8
C15 C16 H16A 110.8
C17 C16 H16B 110.8
C15 C16 H16B 110.8
H16A C16 H16B 108.9
C20 C21 H21A 109.5
C20 C21 H21B 109.5
H21A C21 H21B 109.5
C20 C21 H21C 109.5
H21A C21 H21C 109.5
H21B C21 H21C 109.5
C14 C28 H28A 109.5
C14 C28 H28B 109.5
H28A C28 H28B 109.5
C14 C28 H28C 109.5
H28A C28 H28C 109.5
H28B C28 H28C 109.5
C12 C18 H18A 109.5
C12 C18 H18B 109.5
H18A C18 H18B 109.5
C12 C18 H18C 109.5
H18A C18 H18C 109.5
H18B C18 H18C 109.5
C4 C29 H29A 109.5
C4 C29 H29B 109.5
H29A C29 H29B 109.5
C4 C29 H29C 109.5
H29A C29 H29C 109.5
H29B C29 H29C 109.5

loop_
_geom_bond_atom_site_label_1
_geom_bond_atom_site_label_2
_geom_bond_distance
O3 C3 1.429(2)
O3 H3 0.8400
O13 C17 1.4488(19)
O13 C13 1.4686(19)
O25 C25 1.219(2)
O23 C23 1.437(2)
O23 C24 1.437(2)
C3 C2 1.517(3)
C3 C4 1.551(2)
C3 H3A 1.0000
C2 C1 1.528(2)
C2 H2A 0.9900
C2 H2B 0.9900
C1 C10 1.539(2)
C1 H1A 0.9900
C1 H1B 0.9900
C10 C19 1.538(2)
C10 C5 1.555(2)
C10 C9 1.558(2)
C9 C8 1.519(2)
C9 C11 1.558(2)
C9 H9 1.0000
C8 C7 1.324(2)
C8 C14 1.521(2)
C14 C13 1.534(2)
C14 C28 1.536(2)
C14 C15 1.542(2)
C13 C17 1.479(2)
C13 C12 1.504(2)
C17 C20 1.514(2)
C17 C16 1.526(2)
C20 C21 1.533(2)
C20 C22 1.536(2)
C20 H20 1.0000
C22 C23 1.502(2)
C22 H22A 0.9900
C22 H22B 0.9900
C23 C24 1.478(2)
C23 H23 1.0000
C24 C25 1.488(2)
C24 H24 1.0000
C25 C27 1.496(3)
C27 H27A 0.9800
C27 H27B 0.9800
C27 H27C 0.9800
C4 C30 1.539(3)
C4 C29 1.542(2)
C4 C5 1.564(2)
C30 H30A 0.9800
C30 H30B 0.9800
C30 H30C 0.9800
C5 C6 1.531(2)
C5 H5 1.0000
C6 C7 1.501(2)
C6 H6A 0.9900
C6 H6B 0.9900
C7 H7 0.9500
C19 H19A 0.9800
C19 H19B 0.9800
C19 H19C 0.9800
C11 C12 1.563(2)
C11 H11A 0.9900
C11 H11B 0.9900
C12 C18 1.521(2)
C12 H12 1.0000
C15 C16 1.543(2)
C15 H15A 0.9900
C15 H15B 0.9900
C16 H16A 0.9900
C16 H16B 0.9900
C21 H21A 0.9800
C21 H21B 0.9800
C21 H21C 0.9800
C28 H28A 0.9800
C28 H28B 0.9800
C28 H28C 0.9800
C18 H18A 0.9800
C18 H18B 0.9800
C18 H18C 0.9800
C29 H29A 0.9800
C29 H29B 0.9800
C29 H29C 0.9800

loop_
_geom_hbond_atom_site_label_D
_geom_hbond_atom_site_label_H
_geom_hbond_atom_site_label_A
_geom_hbond_distance_DH
_geom_hbond_distance_HA
_geom_hbond_distance_DA
_geom_hbond_angle_DHA
_geom_hbond_site_symmetry_A
O3 H3 O25 0.84 2.13 2.955(2) 165.6 3_656

loop_
_geom_torsion_atom_site_label_1
_geom_torsion_atom_site_label_2
_geom_torsion_atom_site_label_3
_geom_torsion_atom_site_label_4
_geom_torsion
O3 C3 C2 C1 -65.08(18)
C4 C3 C2 C1 58.5(2)
C3 C2 C1 C10 -59.9(2)
C2 C1 C10 C19 -71.57(18)
C2 C1 C10 C5 52.88(19)
C2 C1 C10 C9 172.75(14)
C19 C10 C9 C8 73.20(16)
C1 C10 C9 C8 -168.78(14)
C5 C10 C9 C8 -48.39(17)
C19 C10 C9 C11 -160.54(13)
C1 C10 C9 C11 -42.52(19)
C5 C10 C9 C11 77.87(16)
C11 C9 C8 C7 -110.93(18)
C10 C9 C8 C7 19.8(2)
C11 C9 C8 C14 63.02(17)
C10 C9 C8 C14 -166.20(14)
C7 C8 C14 C13 150.65(17)
C9 C8 C14 C13 -23.22(18)
C7 C8 C14 C28 31.4(2)
C9 C8 C14 C28 -142.45(15)
C7 C8 C14 C15 -94.2(2)
C9 C8 C14 C15 91.90(17)
C17 O13 C13 C12 -130.83(16)
C17 O13 C13 C14 97.30(15)
C8 C14 C13 O13 88.47(16)
C28 C14 C13 O13 -150.38(13)
C15 C14 C13 O13 -36.04(16)
C8 C14 C13 C17 152.00(14)
C28 C14 C13 C17 -86.86(15)
C15 C14 C13 C17 27.48(16)
C8 C14 C13 C12 -43.74(18)
C28 C14 C13 C12 77.41(16)
C15 C14 C13 C12 -168.25(13)
C13 O13 C17 C20 119.86(17)
C13 O13 C17 C16 -100.29(14)
C12 C13 C17 O13 92.6(2)
C14 C13 C17 O13 -108.52(13)
O13 C13 C17 C20 -103.36(18)
C12 C13 C17 C20 -10.8(3)
C14 C13 C17 C20 148.12(15)
O13 C13 C17 C16 100.97(14)
C12 C13 C17 C16 -166.45(18)
C14 C13 C17 C16 -7.54(18)
O13 C17 C20 C21 -152.77(15)
C13 C17 C20 C21 -80.5(2)
C16 C17 C20 C21 72.5(2)
O13 C17 C20 C22 82.99(17)
C13 C17 C20 C22 155.27(15)
C16 C17 C20 C22 -51.8(2)
C17 C20 C22 C23 -177.06(14)
C21 C20 C22 C23 60.07(19)
C24 O23 C23 C22 109.32(17)
C20 C22 C23 O23 80.36(19)
C20 C22 C23 C24 148.77(15)
C23 O23 C24 C25 110.02(17)
C22 C23 C24 O23 -106.90(16)
O23 C23 C24 C25 -106.45(17)
C22 C23 C24 C25 146.65(17)
O23 C24 C25 O25 169.55(16)
C23 C24 C25 O25 -121.95(19)
O23 C24 C25 C27 -11.3(2)
C23 C24 C25 C27 57.2(2)
O3 C3 C4 C30 -49.44(18)
C2 C3 C4 C30 -169.76(14)
O3 C3 C4 C29 -164.04(14)
C2 C3 C4 C29 75.63(17)
O3 C3 C4 C5 69.64(18)
C2 C3 C4 C5 -50.7(2)
C19 C10 C5 C6 -55.61(18)
C1 C10 C5 C6 -177.79(13)
C9 C10 C5 C6 61.20(17)
C19 C10 C5 C4 74.49(18)
C1 C10 C5 C4 -47.70(19)
C9 C10 C5 C4 -168.70(14)
C30 C4 C5 C6 -65.62(18)
C29 C4 C5 C6 53.8(2)
C3 C4 C5 C6 175.79(15)
C30 C4 C5 C10 165.22(14)
C29 C4 C5 C10 -75.38(19)
C3 C4 C5 C10 46.6(2)
C10 C5 C6 C7 -43.59(19)
C4 C5 C6 C7 -175.88(15)
C9 C8 C7 C6 -1.7(3)
C14 C8 C7 C6 -175.04(16)
C5 C6 C7 C8 13.9(3)
C8 C9 C11 C12 -35.84(17)
C10 C9 C11 C12 -163.75(13)
O13 C13 C12 C18 59.32(18)
C17 C13 C12 C18 -9.5(3)
C14 C13 C12 C18 -167.77(14)
O13 C13 C12 C11 -64.51(16)
C17 C13 C12 C11 -133.33(19)
C14 C13 C12 C11 68.40(16)
C9 C11 C12 C13 -24.81(18)
C9 C11 C12 C18 -152.20(13)
C8 C14 C15 C16 -155.30(14)
C13 C14 C15 C16 -36.42(16)
C28 C14 C15 C16 77.69(16)
O13 C17 C16 C15 47.84(17)
C13 C17 C16 C15 -15.67(18)
C20 C17 C16 C15 -173.55(14)
C14 C15 C16 C17 32.62(17)
